data_7159542
loop_
_publ_author_name
'Komogortsev, Andrey N.'
'Lichitskii, Boris V.'
'Melekhina, Valeriya G.'

_publ_section_title
;
 1,1'-Carbonyldiimidazole-mediated transformation of allomaltol containing
 hydrazides into substituted 3-acetyltetronic acids.
;
_journal_issue 35
_journal_name_full 'Organic &amp; biomolecular chemistry'
_journal_page_first 7224
_journal_page_last 7230
_journal_paper_doi 10.1039/d3ob01136d
_journal_volume 21
_journal_year 2023
_chemical_formula_moiety 'C22 H23 N3 O4 S, C2 H6 O'
_chemical_formula_sum 'C24 H29 N3 O5 S'
_chemical_formula_weight 471.56
_space_group_crystal_system triclinic
_space_group_IT_number 2
_space_group_name_Hall '-P 1'
_space_group_name_H-M_alt 'P -1'
_atom_sites_solution_hydrogens mixed
_atom_sites_solution_primary direct
_atom_sites_solution_secondary difmap
_audit_creation_date 2022-11-03
_audit_creation_method
;
Olex2 1.5
(compiled 2022.04.07 svn.rca3783a0 for OlexSys, GUI svn.r6498)
;
_audit_update_record
;
2023-06-15 deposited with the CCDC.	2023-08-22 downloaded from the CCDC.
;
_cell_angle_alpha 70.4960(10)
_cell_angle_beta 89.3540(10)
_cell_angle_gamma 79.0940(10)
_cell_formula_units_Z 2
_cell_length_a 10.03440(10)
_cell_length_b 10.70520(10)
_cell_length_c 11.26660(10)
_cell_measurement_reflns_used 30944
_cell_measurement_temperature 99.97(10)
_cell_measurement_theta_max 77.5900
_cell_measurement_theta_min 4.1280
_cell_volume 1118.45(2)
_computing_cell_refinement 'CrysAlisPro 1.171.42.53a (Rigaku OD, 2022)'
_computing_data_collection 'CrysAlisPro 1.171.42.53a (Rigaku OD, 2022)'
_computing_data_reduction 'CrysAlisPro 1.171.42.53a (Rigaku OD, 2022)'
_computing_molecular_graphics 'Olex2 1.5 (Dolomanov et al., 2009)'
_computing_publication_material 'Olex2 1.5 (Dolomanov et al., 2009)'
_computing_structure_refinement 'SHELXL 2018/3 (Sheldrick, 2015)'
_computing_structure_solution 'SHELXT 2014/5 (Sheldrick, 2014)'
_diffrn_ambient_environment N~2~
_diffrn_ambient_temperature 99.97(10)
_diffrn_detector 'Hybrid Pixel Array Detector'
_diffrn_detector_area_resol_mean 10.0000
_diffrn_detector_type HyPix
_diffrn_measured_fraction_theta_full 1.000
_diffrn_measured_fraction_theta_max 0.992
_diffrn_measurement_details
;
List of Runs (angles in degrees, time in seconds):

  # Type    Start    End  Width  t~exp~   \w     \q     \k     \f   Frames
#--------------------------------------------------------------------------
  1  \w    -82.00  -4.00   0.50    0.15    --  -48.79 113.00 -43.00  156
  2  \w     26.00  86.00   0.50    0.15    --   48.79-113.00-135.00  120
  3  \w    -83.00 -18.00   0.50    0.60    --  -86.25 113.00 -43.00  130
  4  \w   -154.00 -81.00   0.50    0.60    --  -86.25-113.00-135.00  146
  5  \w     40.00 108.00   0.50    0.60    --  107.75-113.00-135.00  136
  6  \w    102.00 176.00   0.50    0.60    --  107.75 113.00 -43.00  148
  7  \w    -26.00  26.00   0.50    0.15    --  -48.79  19.00-150.00  104
  8  \w    -26.00  26.00   0.50    0.15    --  -48.79  19.00 -60.00  104
  9  \w    -43.00  23.00   0.50    0.15    --  -48.79  38.00  60.00  132
 10  \w   -118.00 -73.00   0.50    0.15    --  -48.79-125.00  30.00   90
 11  \w    -63.00  23.00   0.50    0.15    --  -48.79  57.00 -90.00  172
 12  \w     35.00 120.00   0.50    0.15    --   48.79  57.00 -30.00  170
 13  \w   -158.00 -71.00   0.50    0.60    --  -86.25 -61.00 -70.69  174
 14  \w     36.00  71.00   0.50    0.60    --  107.75 -61.00 120.00   70
 15  \w     97.00 178.00   0.50    0.60    --  107.75  45.00 150.00  162
 16  \w     36.00 105.00   0.50    0.60    --  107.75 -77.00 -90.00  138
 17  \w     97.00 178.00   0.50    0.60    --  107.75  45.00-120.00  162
 18  \w     95.00 177.00   0.50    0.60    --  107.75 125.00 -30.00  164
 19  \w     95.00 177.00   0.50    0.60    --  107.75 125.00 -60.00  164
 20  \w     39.00 111.00   0.50    0.60    --  107.75-125.00  90.00  144
 21  \w     36.00  71.00   0.50    0.60    --  107.75 -61.00 150.00   70
 22  \w     36.00 105.00   0.50    0.60    --  107.75 -77.00   0.00  138
 23  \w     39.00 111.00   0.50    0.60    --  107.75-125.00  60.00  144
 24  \w     97.00 178.00   0.50    0.60    --  107.75  15.00-120.00  162
 25  \w     36.00 166.00   0.50    0.60    --  107.75   0.00-150.00  260
 26  \w     36.00 105.00   0.50    0.60    --  107.75 -77.00 -30.00  138
 27  \w     97.00 178.00   0.50    0.60    --  107.75  30.00 120.00  162
 28  \w     36.00 105.00   0.50    0.60    --  107.75 -77.00  60.00  138
 29  \w     36.00  71.00   0.50    0.60    --  107.75 -61.00  30.00   70
 30  \w     38.00 107.00   0.50    0.60    --  107.75-102.00 -22.98  138
 31  \w     39.00 111.00   0.50    0.60    --  107.75-125.00-120.00  144
 32  \w     97.00 178.00   0.50    0.60    --  107.75  30.00 -60.00  162
 33  \w     39.00 111.00   0.50    0.60    --  107.75-125.00 120.00  144
 34  \w     36.00 105.00   0.50    0.60    --  107.75 -77.00-150.00  138
 35  \w     39.00 111.00   0.50    0.60    --  107.75-125.00 -60.00  144
 36  \w     39.00 111.00   0.50    0.60    --  107.75-125.00 150.00  144
 37  \w     97.00 178.00   0.50    0.60    --  107.75  30.00  60.00  162
 38  \w     36.00 105.00   0.50    0.60    --  107.75 -95.00  90.00  138
 39  \w     39.00 111.00   0.50    0.60    --  107.75-125.00-180.00  144
 40  \w     36.00 105.00   0.50    0.60    --  107.75 -95.00-180.00  138
 41  \w     36.00 105.00   0.50    0.60    --  107.75 -95.00 -60.00  138
 42  \w     36.00  71.00   0.50    0.60    --  107.75 -61.00 -60.00   70
 43  \w     95.00 177.00   0.50    0.60    --  107.75 125.00  30.00  164
 44  \w     86.00 178.00   0.50    0.60    --  107.75  77.00  90.00  184
 45  \w     36.00  71.00   0.50    0.60    --  107.75 -61.00-150.00   70
 46  \w     97.00 178.00   0.50    0.60    --  107.75  15.00 -60.00  162
 47  \w     95.00 177.00   0.50    0.60    --  107.75 125.00 150.00  164
 48  \w     86.00 178.00   0.50    0.60    --  107.75  77.00 120.00  184
 49  \w     36.00 105.00   0.50    0.60    --  107.75 -77.00 150.00  138
 50  \w     36.00 105.00   0.50    0.60    --  107.75 -95.00 -90.00  138
 51  \w     36.00 105.00   0.50    0.60    --  107.75 -95.00 -30.00  138
 52  \w     36.00 105.00   0.50    0.60    --  107.75 -95.00   0.00  138
 53  \w     36.00 105.00   0.50    0.60    --  107.75 -95.00  60.00  138
 54  \w     39.00 108.00   0.50    0.60    --  107.75-110.00 106.96  138
 55  \w     36.00 106.00   0.50    0.60    --  107.75 -90.00-110.08  140
 56  \w     36.00 105.00   0.50    0.60    --  107.75 -95.00 150.00  138
 57  \w     99.00 137.00   0.50    0.60    --  107.75  45.00 -30.00   76
 58  \w     43.00  73.00   0.50    0.60    --  107.75-125.00  30.00   60
 59  \w     38.00 106.00   0.50    0.60    --  107.75-101.00 -98.92  136
 60  \w    108.00 134.00   0.50    0.60    --  107.75  15.00 -30.00   52
 61  \w    101.00 128.00   0.50    0.60    --  107.75  15.00 150.00   54
 62  \w    103.00 178.00   0.50    0.60    --  107.75  42.00 169.94  150
 63  \w    138.00 164.00   0.50    0.60    --  107.75 125.00  90.00   52
 64  \w     36.00  67.00   0.50    0.60    --  107.75 -61.00   0.00   62
;
_diffrn_measurement_device 'four-circle diffractometer'
_diffrn_measurement_device_type 'XtaLAB Synergy, Dualflex, HyPix'
_diffrn_measurement_method '\w scans'
_diffrn_orient_matrix_type 'CrysAlisPro convention (1999,Acta A55,543-557)'
_diffrn_orient_matrix_UB_11 -0.0372054000
_diffrn_orient_matrix_UB_12 0.1470165000
_diffrn_orient_matrix_UB_13 -0.0017978000
_diffrn_orient_matrix_UB_21 -0.0202877000
_diffrn_orient_matrix_UB_22 -0.0512461000
_diffrn_orient_matrix_UB_23 0.1427055000
_diffrn_orient_matrix_UB_31 0.1507546000
_diffrn_orient_matrix_UB_32 -0.0024341000
_diffrn_orient_matrix_UB_33 0.0272216000
_diffrn_radiation_monochromator mirror
_diffrn_radiation_probe x-ray
_diffrn_radiation_type 'Cu K\a'
_diffrn_radiation_wavelength 1.54184
_diffrn_reflns_av_R_equivalents 0.0412
_diffrn_reflns_av_unetI/netI 0.0214
_diffrn_reflns_Laue_measured_fraction_full 1.000
_diffrn_reflns_Laue_measured_fraction_max 0.992
_diffrn_reflns_limit_h_max 12
_diffrn_reflns_limit_h_min -10
_diffrn_reflns_limit_k_max 13
_diffrn_reflns_limit_k_min -13
_diffrn_reflns_limit_l_max 14
_diffrn_reflns_limit_l_min -14
_diffrn_reflns_number 34127
_diffrn_reflns_point_group_measured_fraction_full 1.000
_diffrn_reflns_point_group_measured_fraction_max 0.992
_diffrn_reflns_theta_full 67.684
_diffrn_reflns_theta_max 77.920
_diffrn_reflns_theta_min 4.169
_diffrn_source 'micro-focus sealed X-ray tube'
_diffrn_source_type 'PhotonJet (Cu) X-ray Source'
_exptl_absorpt_coefficient_mu 1.643
_exptl_absorpt_correction_T_max 1.00000
_exptl_absorpt_correction_T_min 0.74689
_exptl_absorpt_correction_type multi-scan
_exptl_absorpt_process_details
;
CrysAlisPro 1.171.42.53a (Rigaku Oxford Diffraction, 2022)
Empirical absorption correction using spherical harmonics,
implemented in SCALE3 ABSPACK scaling algorithm.
;
_exptl_crystal_colour Colourless
_exptl_crystal_density_diffrn 1.400
_exptl_crystal_density_method 'not measured'
_exptl_crystal_description Block
_exptl_crystal_F_000 500
_exptl_crystal_size_max 0.2
_exptl_crystal_size_mid 0.12
_exptl_crystal_size_min 0.06
_refine_diff_density_max 0.500
_refine_diff_density_min -0.291
_refine_diff_density_rms 0.048
_refine_ls_extinction_coef 0.0016(3)
_refine_ls_extinction_expression Fc^*^=kFc[1+0.001xFc^2^\l^3^/sin(2\q)]^-1/4^
_refine_ls_extinction_method 'SHELXL-2018/3 (Sheldrick 2018)'
_refine_ls_goodness_of_fit_ref 1.051
_refine_ls_hydrogen_treatment mixed
_refine_ls_matrix_type full
_refine_ls_number_parameters 318
_refine_ls_number_reflns 4730
_refine_ls_number_restraints 2
_refine_ls_restrained_S_all 1.051
_refine_ls_R_factor_all 0.0335
_refine_ls_R_factor_gt 0.0333
_refine_ls_shift/su_max 0.001
_refine_ls_shift/su_mean 0.000
_refine_ls_structure_factor_coef Fsqd
_refine_ls_weighting_details 'w=1/[\s^2^(Fo^2^)+(0.0502P)^2^+0.4790P] where P=(Fo^2^+2Fc^2^)/3'
_refine_ls_weighting_scheme calc
_refine_ls_wR_factor_gt 0.0898
_refine_ls_wR_factor_ref 0.0900
_reflns_Friedel_coverage 0.000
_reflns_number_gt 4689
_reflns_number_total 4730
_reflns_threshold_expression 'I > 2\s(I)'
_cod_data_source_file d3ob01136d2.cif
_cod_data_source_block c6t2tt
_cod_depositor_comments 'Adding full bibliography for 7159539--7159545.cif.'
_cod_database_code 7159542
_shelx_shelxl_version_number 2018/3
_chemical_oxdiff_formula C21H21N3O3S
_chemical_oxdiff_usercomment C6T2TT
_shelx_space_group_comment
;
The symmetry employed for this shelxl refinement is uniquely defined
by the following loop, which should always be used as a source of
symmetry information in preference to the above space-group names.
They are only intended as comments.
;
_shelx_estimated_absorpt_t_max 0.908
_shelx_estimated_absorpt_t_min 0.735
_olex2_refinement_description
;
1. Fixed Uiso
 At 1.2 times of:
  All C(H) groups, All C(H,H) groups
 At 1.5 times of:
  All C(H,H,H) groups
2. Restrained distances
 C5-O1A \\sim C5-O1B
 with sigma of 0.03
 O1A-C8A \\sim O1B-C8B
 with sigma of 0.03
3. Uiso/Uaniso restraints and constraints
Uanis(C8A) = Uanis(C8B)
Uanis(O1A) = Uanis(O1B)
4. Others
 Sof(O1B)=Sof(C8B)=Sof(H8BA)=Sof(H8BB)=Sof(H8BC)=1-FVAR(1)
 Sof(O1A)=Sof(C8A)=Sof(H8AA)=Sof(H8AB)=Sof(H8AC)=FVAR(1)
5.a Secondary CH2 refined with riding coordinates:
 C10(H10A,H10B), C12(H12A,H12B), C13(H13A,H13B), C14(H14A,H14B), C15(H15A,
 H15B), C16(H16A,H16B), C23(H23A,H23B)
5.b Aromatic/amide H refined with riding coordinates:
 C4(H4), C6(H6), C7(H7), C20(H20)
5.c Idealised Me refined as rotating group:
 C8A(H8AA,H8AB,H8AC), C8B(H8BA,H8BB,H8BC), C22(H22A,H22B,H22C), C24(H24A,H24B,
 H24C)
;
_olex2_submission_special_instructions 'No special instructions were received'
_oxdiff_exptl_absorpt_empirical_details
;
Empirical correction (ABSPACK) includes:
- Absorption correction using spherical harmonics
- Frame scaling
;
_oxdiff_exptl_absorpt_empirical_full_max 1.325
_oxdiff_exptl_absorpt_empirical_full_min 0.572

loop_
_space_group_symop_operation_xyz
'x, y, z'
'-x, -y, -z'

loop_
_atom_site_label
_atom_site_type_symbol
_atom_site_fract_x
_atom_site_fract_y
_atom_site_fract_z
_atom_site_U_iso_or_equiv
_atom_site_adp_type
_atom_site_occupancy
_atom_site_site_symmetry_order
_atom_site_calc_flag
_atom_site_refinement_flags_posn
_atom_site_refinement_flags_adp
_atom_site_refinement_flags_occupancy
_atom_site_disorder_assembly
_atom_site_disorder_group
S1 S 0.50559(3) 0.79401(3) 0.18783(2) 0.01579(9) Uani 1 1 d . . . . .
O1A O 0.8389(17) 1.1277(18) 0.1068(12) 0.0178(11) Uani 0.58(2) 1 d D . P A 1
O1B O 0.845(3) 1.135(3) 0.1201(16) 0.0178(11) Uani 0.42(2) 1 d D . P A 2
O2 O 0.22482(8) 0.48356(8) 0.45818(7) 0.01599(17) Uani 1 1 d . . . . .
O3 O 0.04347(8) 0.21708(8) 0.46654(7) 0.01444(17) Uani 1 1 d . . . . .
O4 O 0.14195(9) 0.41295(8) 0.69691(8) 0.01820(18) Uani 1 1 d . . . . .
N1 N 0.49066(10) 0.82692(10) 0.40900(9) 0.0164(2) Uani 1 1 d . . . . .
N2 N 0.36822(10) 0.66903(10) 0.38456(9) 0.0172(2) Uani 1 1 d . . . . .
H2 H 0.3326(19) 0.6567(19) 0.4600(18) 0.035(5) Uiso 1 1 d . . . . .
N3 N 0.32028(10) 0.62393(10) 0.29501(9) 0.0150(2) Uani 1 1 d . . . . .
C1 C 0.44897(11) 0.76186(11) 0.34226(10) 0.0149(2) Uani 1 1 d . . . . .
C2 C 0.57677(11) 0.90887(11) 0.33853(11) 0.0147(2) Uani 1 1 d . . . . .
C3 C 0.59817(11) 0.90419(11) 0.21681(11) 0.0146(2) Uani 1 1 d . . . . .
C4 C 0.68258(11) 0.97861(11) 0.13508(11) 0.0158(2) Uani 1 1 d . . . . .
H4 H 0.694310 0.974811 0.052483 0.019 Uiso 1 1 calc R U . . .
C5 C 0.74877(11) 1.05852(11) 0.17955(11) 0.0159(2) Uani 1 1 d D . . . .
C6 C 0.72647(12) 1.06806(11) 0.29933(11) 0.0165(2) Uani 1 1 d . . . . .
H6 H 0.770688 1.125463 0.326722 0.020 Uiso 1 1 calc R U . . .
C7 C 0.64068(11) 0.99483(11) 0.37861(11) 0.0158(2) Uani 1 1 d . . . . .
H7 H 0.625312 1.002791 0.459361 0.019 Uiso 1 1 calc R U . . .
C8A C 0.8593(13) 1.1318(12) -0.0182(10) 0.0304(14) Uani 0.58(2) 1 d D . P A 1
H8AA H 0.773137 1.170265 -0.068638 0.046 Uiso 0.58(2) 1 calc R U P A 1
H8AB H 0.892787 1.039938 -0.018991 0.046 Uiso 0.58(2) 1 calc R U P A 1
H8AC H 0.926263 1.187975 -0.053963 0.046 Uiso 0.58(2) 1 calc R U P A 1
C8B C 0.8318(16) 1.1596(16) -0.0131(14) 0.0304(14) Uani 0.42(2) 1 d D . P A 2
H8BA H 0.738472 1.205135 -0.044737 0.046 Uiso 0.42(2) 1 calc R U P A 2
H8BB H 0.852897 1.073455 -0.028827 0.046 Uiso 0.42(2) 1 calc R U P A 2
H8BC H 0.895006 1.217051 -0.056617 0.046 Uiso 0.42(2) 1 calc R U P A 2
C9 C 0.24876(11) 0.53307(11) 0.33240(10) 0.0137(2) Uani 1 1 d . . . . .
C10 C 0.17962(11) 0.48931(11) 0.24049(10) 0.0141(2) Uani 1 1 d . . . . .
H10A H 0.232437 0.503305 0.163971 0.017 Uiso 1 1 calc R U . . .
H10B H 0.088583 0.548086 0.215242 0.017 Uiso 1 1 calc R U . . .
C11 C 0.16256(11) 0.34017(11) 0.29055(10) 0.0134(2) Uani 1 1 d . . . . .
C12 C 0.05459(12) 0.32100(12) 0.20525(10) 0.0163(2) Uani 1 1 d . . . . .
H12A H 0.031310 0.230861 0.244800 0.020 Uiso 1 1 calc R U . . .
H12B H -0.028987 0.390077 0.197045 0.020 Uiso 1 1 calc R U . . .
C13 C 0.10582(12) 0.33320(12) 0.07414(11) 0.0190(2) Uani 1 1 d . . . . .
H13A H 0.035528 0.317278 0.022903 0.023 Uiso 1 1 calc R U . . .
H13B H 0.121384 0.426005 0.031664 0.023 Uiso 1 1 calc R U . . .
C14 C 0.23764(14) 0.23193(12) 0.08162(12) 0.0227(3) Uani 1 1 d . . . . .
H14A H 0.270050 0.245177 -0.004229 0.027 Uiso 1 1 calc R U . . .
H14B H 0.220308 0.138878 0.116836 0.027 Uiso 1 1 calc R U . . .
C15 C 0.34706(13) 0.24957(12) 0.16455(11) 0.0208(2) Uani 1 1 d . . . . .
H15A H 0.372042 0.338770 0.124020 0.025 Uiso 1 1 calc R U . . .
H15B H 0.429316 0.178962 0.172751 0.025 Uiso 1 1 calc R U . . .
C16 C 0.29723(11) 0.23957(11) 0.29576(11) 0.0168(2) Uani 1 1 d . . . . .
H16A H 0.367919 0.257642 0.344948 0.020 Uiso 1 1 calc R U . . .
H16B H 0.283704 0.146390 0.340140 0.020 Uiso 1 1 calc R U . . .
C17 C 0.11771(11) 0.31571(11) 0.42313(10) 0.0134(2) Uani 1 1 d . . . . .
C18 C 0.15024(11) 0.38256(11) 0.49783(10) 0.0137(2) Uani 1 1 d . . . . .
C19 C 0.11188(11) 0.35206(11) 0.62752(10) 0.0144(2) Uani 1 1 d . . . . .
C20 C 0.03311(12) 0.24725(11) 0.66538(10) 0.0155(2) Uani 1 1 d . . . . .
H20 H 0.003159 0.220601 0.748821 0.019 Uiso 1 1 calc R U . . .
C21 C 0.00054(11) 0.18579(11) 0.58620(10) 0.0151(2) Uani 1 1 d . . . . .
C22 C -0.08421(13) 0.08043(12) 0.61473(11) 0.0192(2) Uani 1 1 d . . . . .
H22A H -0.163230 0.111937 0.554552 0.029 Uiso 1 1 calc R U . . .
H22B H -0.115057 0.063011 0.700566 0.029 Uiso 1 1 calc R U . . .
H22C H -0.030180 -0.003051 0.607883 0.029 Uiso 1 1 calc R U . . .
O5 O 0.26206(9) 0.64052(9) 0.62529(8) 0.01847(18) Uani 1 1 d . . . . .
H5 H 0.220(2) 0.575(2) 0.6423(18) 0.039(5) Uiso 1 1 d . . . . .
C23 C 0.38121(12) 0.59795(13) 0.70791(12) 0.0224(3) Uani 1 1 d . . . . .
H23A H 0.431022 0.673163 0.689800 0.027 Uiso 1 1 calc R U . . .
H23B H 0.441424 0.521527 0.691489 0.027 Uiso 1 1 calc R U . . .
C24 C 0.34838(15) 0.55467(14) 0.84514(13) 0.0289(3) Uani 1 1 d . . . . .
H24A H 0.291735 0.631069 0.862664 0.043 Uiso 1 1 calc R U . . .
H24B H 0.432933 0.524774 0.898188 0.043 Uiso 1 1 calc R U . . .
H24C H 0.299187 0.480085 0.863601 0.043 Uiso 1 1 calc R U . . .

loop_
_atom_site_aniso_label
_atom_site_aniso_U_11
_atom_site_aniso_U_22
_atom_site_aniso_U_33
_atom_site_aniso_U_23
_atom_site_aniso_U_13
_atom_site_aniso_U_12
S1 0.02099(16) 0.01710(15) 0.01357(15) -0.00717(11) 0.00406(10) -0.01052(11)
O1A 0.0261(14) 0.0245(17) 0.011(2) -0.0097(16) 0.0027(18) -0.0183(7)
O1B 0.0261(14) 0.0245(17) 0.011(2) -0.0097(16) 0.0027(18) -0.0183(7)
O2 0.0222(4) 0.0163(4) 0.0123(4) -0.0051(3) 0.0031(3) -0.0105(3)
O3 0.0189(4) 0.0131(4) 0.0127(4) -0.0040(3) 0.0039(3) -0.0075(3)
O4 0.0234(4) 0.0199(4) 0.0148(4) -0.0081(3) 0.0027(3) -0.0085(3)
N1 0.0204(5) 0.0160(4) 0.0145(4) -0.0055(4) 0.0029(4) -0.0075(4)
N2 0.0233(5) 0.0188(5) 0.0141(5) -0.0077(4) 0.0047(4) -0.0114(4)
N3 0.0180(5) 0.0142(4) 0.0149(5) -0.0065(4) 0.0020(3) -0.0056(4)
C1 0.0172(5) 0.0137(5) 0.0141(5) -0.0043(4) 0.0022(4) -0.0046(4)
C2 0.0168(5) 0.0122(5) 0.0142(5) -0.0029(4) 0.0012(4) -0.0039(4)
C3 0.0174(5) 0.0119(5) 0.0150(5) -0.0048(4) -0.0004(4) -0.0038(4)
C4 0.0197(5) 0.0158(5) 0.0134(5) -0.0051(4) 0.0018(4) -0.0064(4)
C5 0.0175(5) 0.0140(5) 0.0158(5) -0.0026(4) 0.0009(4) -0.0065(4)
C6 0.0196(5) 0.0143(5) 0.0169(5) -0.0056(4) -0.0014(4) -0.0060(4)
C7 0.0199(5) 0.0149(5) 0.0134(5) -0.0051(4) 0.0000(4) -0.0046(4)
C8A 0.041(4) 0.047(4) 0.0180(9) -0.0177(19) 0.016(2) -0.032(3)
C8B 0.041(4) 0.047(4) 0.0180(9) -0.0177(19) 0.016(2) -0.032(3)
C9 0.0164(5) 0.0128(5) 0.0120(5) -0.0040(4) 0.0030(4) -0.0038(4)
C10 0.0182(5) 0.0126(5) 0.0124(5) -0.0039(4) 0.0019(4) -0.0056(4)
C11 0.0165(5) 0.0125(5) 0.0121(5) -0.0040(4) 0.0016(4) -0.0057(4)
C12 0.0185(5) 0.0182(5) 0.0142(5) -0.0053(4) 0.0013(4) -0.0089(4)
C13 0.0258(6) 0.0212(6) 0.0133(5) -0.0064(4) 0.0010(4) -0.0110(5)
C14 0.0361(7) 0.0178(6) 0.0175(6) -0.0087(5) 0.0082(5) -0.0086(5)
C15 0.0234(6) 0.0181(6) 0.0185(6) -0.0053(4) 0.0061(4) -0.0004(4)
C16 0.0179(5) 0.0153(5) 0.0157(5) -0.0036(4) 0.0020(4) -0.0026(4)
C17 0.0137(5) 0.0114(5) 0.0144(5) -0.0024(4) 0.0014(4) -0.0045(4)
C18 0.0151(5) 0.0123(5) 0.0134(5) -0.0025(4) 0.0020(4) -0.0055(4)
C19 0.0155(5) 0.0135(5) 0.0137(5) -0.0040(4) 0.0009(4) -0.0024(4)
C20 0.0194(5) 0.0141(5) 0.0124(5) -0.0029(4) 0.0043(4) -0.0048(4)
C21 0.0177(5) 0.0130(5) 0.0131(5) -0.0024(4) 0.0038(4) -0.0034(4)
C22 0.0258(6) 0.0168(5) 0.0174(5) -0.0057(4) 0.0064(4) -0.0105(5)
O5 0.0220(4) 0.0194(4) 0.0162(4) -0.0064(3) 0.0015(3) -0.0089(3)
C23 0.0173(6) 0.0204(6) 0.0269(6) -0.0038(5) 0.0000(5) -0.0051(4)
C24 0.0349(7) 0.0279(7) 0.0214(6) -0.0012(5) -0.0069(5) -0.0124(6)

loop_
_atom_type_symbol
_atom_type_description
_atom_type_scat_dispersion_real
_atom_type_scat_dispersion_imag
_atom_type_scat_source
C C 0.0181 0.0091 'International Tables Vol C Tables 4.2.6.8 and 6.1.1.4'
H H 0.0000 0.0000 'International Tables Vol C Tables 4.2.6.8 and 6.1.1.4'
N N 0.0311 0.0180 'International Tables Vol C Tables 4.2.6.8 and 6.1.1.4'
O O 0.0492 0.0322 'International Tables Vol C Tables 4.2.6.8 and 6.1.1.4'
S S 0.3331 0.5567 'International Tables Vol C Tables 4.2.6.8 and 6.1.1.4'

loop_
_geom_angle_atom_site_label_1
_geom_angle_atom_site_label_2
_geom_angle_atom_site_label_3
_geom_angle
_geom_angle_site_symmetry_1
_geom_angle_site_symmetry_3
_geom_angle_publ_flag
C3 S1 C1 87.94(5) . . ?
C5 O1A C8A 122.4(11) . . ?
C5 O1B C8B 108.5(13) . . ?
C9 O2 C18 118.57(9) . . ?
C17 O3 C21 119.87(9) . . ?
C1 N1 C2 109.20(10) . . ?
N3 N2 H2 122.8(12) . . ?
C1 N2 H2 119.5(12) . . ?
C1 N2 N3 115.80(9) . . ?
C9 N3 N2 117.41(10) . . ?
N1 C1 S1 117.20(9) . . ?
N1 C1 N2 124.46(10) . . ?
N2 C1 S1 118.32(8) . . ?
N1 C2 C3 115.86(10) . . ?
N1 C2 C7 125.79(10) . . ?
C3 C2 C7 118.35(10) . . ?
C2 C3 S1 109.79(8) . . ?
C4 C3 S1 127.24(9) . . ?
C4 C3 C2 122.97(10) . . ?
C3 C4 H4 121.4 . . ?
C5 C4 C3 117.24(10) . . ?
C5 C4 H4 121.4 . . ?
O1A C5 C4 120.1(6) . . ?
O1A C5 C6 118.9(6) . . ?
C4 C5 O1B 128.3(7) . . ?
C4 C5 C6 121.03(10) . . ?
C6 C5 O1B 110.6(7) . . ?
C5 C6 H6 119.6 . . ?
C7 C6 C5 120.88(10) . . ?
C7 C6 H6 119.6 . . ?
C2 C7 H7 120.3 . . ?
C6 C7 C2 119.45(10) . . ?
C6 C7 H7 120.3 . . ?
O1A C8A H8AA 109.5 . . ?
O1A C8A H8AB 109.5 . . ?
O1A C8A H8AC 109.5 . . ?
H8AA C8A H8AB 109.5 . . ?
H8AA C8A H8AC 109.5 . . ?
H8AB C8A H8AC 109.5 . . ?
O1B C8B H8BA 109.5 . . ?
O1B C8B H8BB 109.5 . . ?
O1B C8B H8BC 109.5 . . ?
H8BA C8B H8BB 109.5 . . ?
H8BA C8B H8BC 109.5 . . ?
H8BB C8B H8BC 109.5 . . ?
O2 C9 C10 119.40(9) . . ?
N3 C9 O2 119.21(10) . . ?
N3 C9 C10 121.11(10) . . ?
C9 C10 H10A 108.6 . . ?
C9 C10 H10B 108.6 . . ?
C9 C10 C11 114.74(9) . . ?
H10A C10 H10B 107.6 . . ?
C11 C10 H10A 108.6 . . ?
C11 C10 H10B 108.6 . . ?
C10 C11 C16 112.63(9) . . ?
C12 C11 C10 108.91(9) . . ?
C12 C11 C16 109.70(9) . . ?
C17 C11 C10 105.69(9) . . ?
C17 C11 C12 111.58(9) . . ?
C17 C11 C16 108.32(9) . . ?
C11 C12 H12A 109.4 . . ?
C11 C12 H12B 109.4 . . ?
H12A C12 H12B 108.0 . . ?
C13 C12 C11 111.39(9) . . ?
C13 C12 H12A 109.4 . . ?
C13 C12 H12B 109.4 . . ?
C12 C13 H13A 109.3 . . ?
C12 C13 H13B 109.3 . . ?
H13A C13 H13B 108.0 . . ?
C14 C13 C12 111.54(10) . . ?
C14 C13 H13A 109.3 . . ?
C14 C13 H13B 109.3 . . ?
C13 C14 H14A 109.5 . . ?
C13 C14 H14B 109.5 . . ?
C13 C14 C15 110.86(10) . . ?
H14A C14 H14B 108.1 . . ?
C15 C14 H14A 109.5 . . ?
C15 C14 H14B 109.5 . . ?
C14 C15 H15A 109.4 . . ?
C14 C15 H15B 109.4 . . ?
C14 C15 C16 111.17(10) . . ?
H15A C15 H15B 108.0 . . ?
C16 C15 H15A 109.4 . . ?
C16 C15 H15B 109.4 . . ?
C11 C16 H16A 109.1 . . ?
C11 C16 H16B 109.1 . . ?
C15 C16 C11 112.58(9) . . ?
C15 C16 H16A 109.1 . . ?
C15 C16 H16B 109.1 . . ?
H16A C16 H16B 107.8 . . ?
O3 C17 C11 115.55(9) . . ?
C18 C17 O3 120.69(10) . . ?
C18 C17 C11 123.74(10) . . ?
O2 C18 C19 114.43(9) . . ?
C17 C18 O2 122.92(10) . . ?
C17 C18 C19 122.64(10) . . ?
O4 C19 C18 122.95(10) . . ?
O4 C19 C20 124.07(10) . . ?
C20 C19 C18 112.97(10) . . ?
C19 C20 H20 119.0 . . ?
C21 C20 C19 122.09(10) . . ?
C21 C20 H20 119.0 . . ?
O3 C21 C22 112.19(10) . . ?
C20 C21 O3 121.69(10) . . ?
C20 C21 C22 126.11(10) . . ?
C21 C22 H22A 109.5 . . ?
C21 C22 H22B 109.5 . . ?
C21 C22 H22C 109.5 . . ?
H22A C22 H22B 109.5 . . ?
H22A C22 H22C 109.5 . . ?
H22B C22 H22C 109.5 . . ?
C23 O5 H5 108.1(13) . . ?
O5 C23 H23A 109.1 . . ?
O5 C23 H23B 109.1 . . ?
O5 C23 C24 112.30(10) . . ?
H23A C23 H23B 107.9 . . ?
C24 C23 H23A 109.1 . . ?
C24 C23 H23B 109.1 . . ?
C23 C24 H24A 109.5 . . ?
C23 C24 H24B 109.5 . . ?
C23 C24 H24C 109.5 . . ?
H24A C24 H24B 109.5 . . ?
H24A C24 H24C 109.5 . . ?
H24B C24 H24C 109.5 . . ?

loop_
_geom_bond_atom_site_label_1
_geom_bond_atom_site_label_2
_geom_bond_distance
_geom_bond_site_symmetry_2
_geom_bond_publ_flag
S1 C1 1.7665(11) . ?
S1 C3 1.7434(11) . ?
O1A C5 1.367(11) . ?
O1A C8A 1.409(10) . ?
O1B C5 1.402(16) . ?
O1B C8B 1.437(16) . ?
O2 C9 1.3732(13) . ?
O2 C18 1.3801(13) . ?
O3 C17 1.3614(13) . ?
O3 C21 1.3621(13) . ?
O4 C19 1.2438(14) . ?
N1 C1 1.3010(15) . ?
N1 C2 1.3975(14) . ?
N2 H2 0.897(19) . ?
N2 N3 1.3807(13) . ?
N2 C1 1.3605(15) . ?
N3 C9 1.2737(15) . ?
C2 C3 1.4016(16) . ?
C2 C7 1.4032(15) . ?
C3 C4 1.3956(16) . ?
C4 H4 0.9500 . ?
C4 C5 1.3902(16) . ?
C5 C6 1.3995(16) . ?
C6 H6 0.9500 . ?
C6 C7 1.3871(16) . ?
C7 H7 0.9500 . ?
C8A H8AA 0.9800 . ?
C8A H8AB 0.9800 . ?
C8A H8AC 0.9800 . ?
C8B H8BA 0.9800 . ?
C8B H8BB 0.9800 . ?
C8B H8BC 0.9800 . ?
C9 C10 1.4954(15) . ?
C10 H10A 0.9900 . ?
C10 H10B 0.9900 . ?
C10 C11 1.5480(14) . ?
C11 C12 1.5424(15) . ?
C11 C16 1.5486(15) . ?
C11 C17 1.5069(15) . ?
C12 H12A 0.9900 . ?
C12 H12B 0.9900 . ?
C12 C13 1.5306(15) . ?
C13 H13A 0.9900 . ?
C13 H13B 0.9900 . ?
C13 C14 1.5267(18) . ?
C14 H14A 0.9900 . ?
C14 H14B 0.9900 . ?
C14 C15 1.5276(18) . ?
C15 H15A 0.9900 . ?
C15 H15B 0.9900 . ?
C15 C16 1.5313(16) . ?
C16 H16A 0.9900 . ?
C16 H16B 0.9900 . ?
C17 C18 1.3505(16) . ?
C18 C19 1.4513(15) . ?
C19 C20 1.4402(15) . ?
C20 H20 0.9500 . ?
C20 C21 1.3474(16) . ?
C21 C22 1.4877(15) . ?
C22 H22A 0.9800 . ?
C22 H22B 0.9800 . ?
C22 H22C 0.9800 . ?
O5 H5 0.85(2) . ?
O5 C23 1.4280(15) . ?
C23 H23A 0.9900 . ?
C23 H23B 0.9900 . ?
C23 C24 1.5105(18) . ?
C24 H24A 0.9800 . ?
C24 H24B 0.9800 . ?
C24 H24C 0.9800 . ?

loop_
_geom_hbond_atom_site_label_D
_geom_hbond_atom_site_label_H
_geom_hbond_atom_site_label_A
_geom_hbond_distance_DH
_geom_hbond_distance_HA
_geom_hbond_distance_DA
_geom_hbond_angle_DHA
_geom_hbond_site_symmetry_A
_geom_hbond_publ_flag
N2 H2 O5 0.897(19) 1.95(2) 2.8441(13) 175.6(18) . yes
O5 H5 O4 0.85(2) 1.95(2) 2.7955(12) 172.9(19) . yes

loop_
_geom_torsion_atom_site_label_1
_geom_torsion_atom_site_label_2
_geom_torsion_atom_site_label_3
_geom_torsion_atom_site_label_4
_geom_torsion
_geom_torsion_site_symmetry_1
_geom_torsion_site_symmetry_2
_geom_torsion_site_symmetry_3
_geom_torsion_site_symmetry_4
_geom_torsion_publ_flag
S1 C3 C4 C5 -178.77(9) . . . . ?
O1A C5 C6 C7 -177.1(10) . . . . ?
O1B C5 C6 C7 -176.4(13) . . . . ?
O2 C9 C10 C11 -36.41(14) . . . . ?
O2 C18 C19 O4 0.94(16) . . . . ?
O2 C18 C19 C20 179.42(9) . . . . ?
O3 C17 C18 O2 -179.78(9) . . . . ?
O3 C17 C18 C19 1.51(17) . . . . ?
O4 C19 C20 C21 178.62(11) . . . . ?
N1 C2 C3 S1 0.62(12) . . . . ?
N1 C2 C3 C4 -179.20(10) . . . . ?
N1 C2 C7 C6 178.42(10) . . . . ?
N2 N3 C9 O2 -0.98(15) . . . . ?
N2 N3 C9 C10 173.04(10) . . . . ?
N3 N2 C1 S1 -9.94(14) . . . . ?
N3 N2 C1 N1 171.84(10) . . . . ?
N3 C9 C10 C11 149.59(10) . . . . ?
C1 S1 C3 C2 -0.97(8) . . . . ?
C1 S1 C3 C4 178.84(11) . . . . ?
C1 N1 C2 C3 0.30(14) . . . . ?
C1 N1 C2 C7 179.46(11) . . . . ?
C1 N2 N3 C9 177.32(10) . . . . ?
C2 N1 C1 S1 -1.12(13) . . . . ?
C2 N1 C1 N2 177.11(10) . . . . ?
C2 C3 C4 C5 1.01(17) . . . . ?
C3 S1 C1 N1 1.27(9) . . . . ?
C3 S1 C1 N2 -177.07(10) . . . . ?
C3 C2 C7 C6 -2.43(16) . . . . ?
C3 C4 C5 O1A 176.2(10) . . . . ?
C3 C4 C5 O1B 175.3(15) . . . . ?
C3 C4 C5 C6 -2.76(17) . . . . ?
C4 C5 C6 C7 1.93(17) . . . . ?
C5 C6 C7 C2 0.76(17) . . . . ?
C7 C2 C3 S1 -178.61(8) . . . . ?
C7 C2 C3 C4 1.57(17) . . . . ?
C8A O1A C5 C4 6(2) . . . . ?
C8A O1A C5 C6 -175.0(12) . . . . ?
C8B O1B C5 C4 21(3) . . . . ?
C8B O1B C5 C6 -161.0(14) . . . . ?
C9 O2 C18 C17 10.57(16) . . . . ?
C9 O2 C18 C19 -170.63(9) . . . . ?
C9 C10 C11 C12 162.95(9) . . . . ?
C9 C10 C11 C16 -75.13(12) . . . . ?
C9 C10 C11 C17 42.96(12) . . . . ?
C10 C11 C12 C13 68.92(12) . . . . ?
C10 C11 C16 C15 -67.27(12) . . . . ?
C10 C11 C17 O3 153.43(9) . . . . ?
C10 C11 C17 C18 -28.36(14) . . . . ?
C11 C12 C13 C14 57.05(12) . . . . ?
C11 C17 C18 O2 2.10(17) . . . . ?
C11 C17 C18 C19 -176.61(10) . . . . ?
C12 C11 C16 C15 54.21(12) . . . . ?
C12 C11 C17 O3 35.21(13) . . . . ?
C12 C11 C17 C18 -146.58(11) . . . . ?
C12 C13 C14 C15 -56.67(13) . . . . ?
C13 C14 C15 C16 55.21(13) . . . . ?
C14 C15 C16 C11 -54.92(13) . . . . ?
C16 C11 C12 C13 -54.77(12) . . . . ?
C16 C11 C17 O3 -85.64(11) . . . . ?
C16 C11 C17 C18 92.57(12) . . . . ?
C17 O3 C21 C20 -2.09(16) . . . . ?
C17 O3 C21 C22 177.36(9) . . . . ?
C17 C11 C12 C13 -174.80(9) . . . . ?
C17 C11 C16 C15 176.21(9) . . . . ?
C17 C18 C19 O4 179.75(11) . . . . ?
C17 C18 C19 C20 -1.77(15) . . . . ?
C18 O2 C9 N3 -178.28(10) . . . . ?
C18 O2 C9 C10 7.60(14) . . . . ?
C18 C19 C20 C21 0.16(16) . . . . ?
C19 C20 C21 O3 1.74(17) . . . . ?
C19 C20 C21 C22 -177.64(11) . . . . ?
C21 O3 C17 C11 178.73(9) . . . . ?
C21 O3 C17 C18 0.46(15) . . . . ?
